data_1531248
loop_
_publ_author_name
'Dattelbaum, A.M.'
'He, L.'
'Tsui, F.'
'Martin, J.D.'

_publ_section_title
;
 Synthesis and characterization of Cu2 Zr Cl6: a thermochromic, van Vleck
 paramagnet
;
_journal_name_full 'Journal of Alloys Compd.'
_journal_page_first 173
_journal_page_last 184
_journal_volume 338
_journal_year 2002
_chemical_formula_sum 'Cl6 Cu2 Zr'
_chemical_name_systematic 'Cu2 (Zr Cl6)'
_space_group_IT_number 164
_symmetry_space_group_name_Hall '-P 3 2"'
_symmetry_space_group_name_H-M 'P -3 m 1'
_cell_angle_alpha 90
_cell_angle_beta 90
_cell_angle_gamma 120
_cell_formula_units_Z 3
_cell_length_a 10.9892
_cell_length_b 10.9892
_cell_length_c 6.1517
_cell_volume 643.366
_citation_journal_id_ASTM JALCEU
_cod_data_source_file Dattelbaum_JALCEU_2002_475.cif
_cod_data_source_block Cl6Cu2Zr1
_cod_original_cell_volume 643.3657
_cod_original_formula_sum 'Cl6 Cu2 Zr1'
_cod_database_code 1531248

loop_
_symmetry_equiv_pos_as_xyz
x,y,z
-y,x-y,z
-x+y,-x,z
y,x,-z
-x,-x+y,-z
x-y,-y,-z
-x,-y,-z
y,-x+y,-z
x-y,x,-z
-y,-x,z
x,x-y,z
-x+y,y,z

loop_
_atom_site_label
_atom_site_type_symbol
_atom_site_fract_x
_atom_site_fract_y
_atom_site_fract_z
_atom_site_occupancy
_atom_site_U_iso_or_equiv
Zr1 Zr+4 0.3333 0.6667 0.0244 1 0.0
Cl1 Cl-1 0.4405 0.5595 0.2539 1 0.0
Cu3 Cu+1 0.4242 0.5758 0.609 0.17 0.0
Cu2 Cu+1 0.1083 0.8917 0.9122 0.32 0.0
Zr2 Zr+4 0 0 0.5 1 0.0
Cl2 Cl-1 0.107 0.893 0.2716 1 0.0
Cu1 Cu+1 0.2279 0.7721 0.4344 0.52 0.0
Cl3 Cl-1 0.2261 0.7739 0.7958 1 0.0
